data_1555009
loop_
_publ_author_name
'Liu, Changqing'
'Wang, Bo'
'Guo, Ziyi'
'Zhang, Jitan'
'Xie, Meihua'

_publ_section_title
;
 Metal-free cascade rearrangement/radical addition/oxidative C--H
 annulation of propargyl alcohols with sodium sulfinates: access to
 2-sulfenylindenones
;
_journal_issue 15
_journal_name_full 'Organic Chemistry Frontiers'
_journal_page_first 2796
_journal_paper_doi 10.1039/C9QO00688E
_journal_volume 6
_journal_year 2019
_chemical_formula_sum 'C24 H20 O S'
_chemical_formula_weight 356.46
_space_group_crystal_system monoclinic
_space_group_IT_number 14
_space_group_name_Hall '-P 2yn'
_space_group_name_H-M_alt 'P 1 21/n 1'
_atom_sites_solution_hydrogens geom
_audit_creation_method SHELXL-2016/6
_audit_update_record
;
2019-01-07 deposited with the CCDC.	2019-06-24 downloaded from the CCDC.
;
_cell_angle_alpha 90
_cell_angle_beta 106.393(2)
_cell_angle_gamma 90
_cell_formula_units_Z 4
_cell_length_a 15.8263(7)
_cell_length_b 7.7607(3)
_cell_length_c 15.9189(8)
_cell_measurement_reflns_used 9964
_cell_measurement_temperature 273(2)
_cell_measurement_theta_max 27.49
_cell_measurement_theta_min 2.94
_cell_volume 1875.73(15)
_computing_structure_refinement 'SHELXL-2016/6 (Sheldrick, 2016)'
_diffrn_ambient_temperature 273(2)
_diffrn_measured_fraction_theta_full 0.998
_diffrn_measured_fraction_theta_max 0.996
_diffrn_measurement_device_type 'Bruker APEX-II CCD'
_diffrn_measurement_method '\f and \w scans'
_diffrn_radiation_type MoK\a
_diffrn_radiation_wavelength 0.71073
_diffrn_reflns_av_R_equivalents 0.0935
_diffrn_reflns_av_unetI/netI 0.0388
_diffrn_reflns_Laue_measured_fraction_full 0.998
_diffrn_reflns_Laue_measured_fraction_max 0.996
_diffrn_reflns_limit_h_max 20
_diffrn_reflns_limit_h_min -20
_diffrn_reflns_limit_k_max 9
_diffrn_reflns_limit_k_min -10
_diffrn_reflns_limit_l_max 20
_diffrn_reflns_limit_l_min -20
_diffrn_reflns_number 66223
_diffrn_reflns_point_group_measured_fraction_full 0.998
_diffrn_reflns_point_group_measured_fraction_max 0.996
_diffrn_reflns_theta_full 25.242
_diffrn_reflns_theta_max 27.549
_diffrn_reflns_theta_min 2.944
_exptl_absorpt_coefficient_mu 0.182
_exptl_crystal_colour colorless
_exptl_crystal_density_diffrn 1.262
_exptl_crystal_description block
_exptl_crystal_F_000 752
_exptl_crystal_size_max 0.200
_exptl_crystal_size_mid 0.190
_exptl_crystal_size_min 0.180
_refine_diff_density_max 0.279
_refine_diff_density_min -0.230
_refine_diff_density_rms 0.051
_refine_ls_extinction_method none
_refine_ls_goodness_of_fit_ref 1.031
_refine_ls_hydrogen_treatment constr
_refine_ls_matrix_type full
_refine_ls_number_parameters 238
_refine_ls_number_reflns 4303
_refine_ls_number_restraints 0
_refine_ls_restrained_S_all 1.031
_refine_ls_R_factor_all 0.1035
_refine_ls_R_factor_gt 0.0665
_refine_ls_shift/su_max 0.006
_refine_ls_shift/su_mean 0.000
_refine_ls_structure_factor_coef Fsqd
_refine_ls_weighting_details 'w=1/[\s^2^(Fo^2^)+(0.1300P)^2^+0.3760P] where P=(Fo^2^+2Fc^2^)/3'
_refine_ls_weighting_scheme calc
_refine_ls_wR_factor_gt 0.1751
_refine_ls_wR_factor_ref 0.2046
_reflns_Friedel_coverage 0.000
_reflns_number_gt 3031
_reflns_number_total 4303
_reflns_threshold_expression 'I > 2\s(I)'
_cod_data_source_file c9qo00688e2.cif
_cod_data_source_block test
_cod_original_sg_symbol_H-M 'P 21/n'
_cod_database_code 1555009
_shelx_shelxl_version_number 2016/6
_shelx_space_group_comment
;
The symmetry employed for this shelxl refinement is uniquely defined
by the following loop, which should always be used as a source of
symmetry information in preference to the above space-group names.
They are only intended as comments.
;
_shelx_estimated_absorpt_t_min 0.965
_shelx_estimated_absorpt_t_max 0.968

loop_
_space_group_symop_operation_xyz
'x, y, z'
'-x+1/2, y+1/2, -z+1/2'
'-x, -y, -z'
'x-1/2, -y-1/2, z-1/2'

loop_
_atom_site_label
_atom_site_type_symbol
_atom_site_fract_x
_atom_site_fract_y
_atom_site_fract_z
_atom_site_U_iso_or_equiv
_atom_site_adp_type
_atom_site_occupancy
_atom_site_site_symmetry_order
_atom_site_calc_flag
_atom_site_refinement_flags_posn
_atom_site_refinement_flags_adp
C1 C 0.0670(2) 1.2196(4) 0.4422(2) 0.0649(9) Uani 1 1 d . .
H1A H 0.057127 1.242825 0.380931 0.097 Uiso 1 1 calc R U
H1B H 0.100567 1.311911 0.475867 0.097 Uiso 1 1 calc R U
H1C H 0.011437 1.210288 0.454987 0.097 Uiso 1 1 calc R U
C2 C 0.11689(17) 1.0537(4) 0.46528(18) 0.0457(6) Uani 1 1 d . .
C3 C 0.09299(19) 0.9097(4) 0.4132(2) 0.0567(8) Uani 1 1 d . .
H3 H 0.045405 0.916687 0.363212 0.068 Uiso 1 1 calc R U
C4 C 0.13791(19) 0.7547(4) 0.43323(19) 0.0532(7) Uani 1 1 d . .
H4 H 0.120547 0.659673 0.396831 0.064 Uiso 1 1 calc R U
C5 C 0.20857(16) 0.7420(3) 0.50749(17) 0.0400(6) Uani 1 1 d . .
C6 C 0.23315(18) 0.8853(4) 0.55991(17) 0.0480(7) Uani 1 1 d . .
H6 H 0.280571 0.878269 0.610028 0.058 Uiso 1 1 calc R U
C7 C 0.18838(19) 1.0389(4) 0.53901(19) 0.0495(7) Uani 1 1 d . .
H7 H 0.206455 1.134168 0.575012 0.059 Uiso 1 1 calc R U
C8 C 0.37103(16) 0.5871(3) 0.56736(17) 0.0392(6) Uani 1 1 d . .
C9 C 0.41305(17) 0.7147(3) 0.51984(16) 0.0384(5) Uani 1 1 d . .
C10 C 0.50897(16) 0.7042(3) 0.56423(16) 0.0373(5) Uani 1 1 d . .
C11 C 0.57781(17) 0.7999(3) 0.55301(17) 0.0422(6) Uani 1 1 d . .
H11 H 0.568281 0.887412 0.511483 0.051 Uiso 1 1 calc R U
C12 C 0.66201(18) 0.7628(4) 0.60517(19) 0.0474(6) Uani 1 1 d . .
H12 H 0.709376 0.825802 0.597760 0.057 Uiso 1 1 calc R U
C13 C 0.67723(17) 0.6346(4) 0.66782(18) 0.0449(6) Uani 1 1 d . .
C14 C 0.60555(16) 0.5396(3) 0.67950(17) 0.0422(6) Uani 1 1 d . .
H14 H 0.614583 0.454575 0.722270 0.051 Uiso 1 1 calc R U
C15 C 0.52256(15) 0.5737(3) 0.62733(16) 0.0354(5) Uani 1 1 d . .
C16 C 0.43526(15) 0.4991(3) 0.62592(16) 0.0366(5) Uani 1 1 d . .
C17 C 0.42641(15) 0.3444(3) 0.67685(15) 0.0354(5) Uani 1 1 d . .
C18 C 0.47949(16) 0.2022(3) 0.67706(16) 0.0384(6) Uani 1 1 d . .
H18 H 0.522898 0.207803 0.648109 0.046 Uiso 1 1 calc R U
C19 C 0.46874(16) 0.0521(3) 0.71975(17) 0.0401(6) Uani 1 1 d . .
H19 H 0.504415 -0.042357 0.718160 0.048 Uiso 1 1 calc R U
C20 C 0.40560(16) 0.0398(3) 0.76498(17) 0.0411(6) Uani 1 1 d . .
C21 C 0.35417(17) 0.1839(4) 0.76616(18) 0.0456(6) Uani 1 1 d . .
H21 H 0.312222 0.179623 0.796916 0.055 Uiso 1 1 calc R U
C22 C 0.36366(16) 0.3332(3) 0.72292(17) 0.0420(6) Uani 1 1 d . .
H22 H 0.327836 0.427420 0.724473 0.050 Uiso 1 1 calc R U
C23 C 0.76913(19) 0.5943(5) 0.7233(2) 0.0686(10) Uani 1 1 d . .
H23A H 0.810529 0.665674 0.705492 0.103 Uiso 1 1 calc R U
H23B H 0.782082 0.475262 0.716078 0.103 Uiso 1 1 calc R U
H23C H 0.773357 0.616153 0.783708 0.103 Uiso 1 1 calc R U
C24 C 0.3945(2) -0.1233(4) 0.8112(2) 0.0652(9) Uani 1 1 d . .
H24A H 0.335272 -0.130035 0.815507 0.098 Uiso 1 1 calc R U
H24B H 0.434998 -0.123854 0.868827 0.098 Uiso 1 1 calc R U
H24C H 0.405996 -0.220498 0.778756 0.098 Uiso 1 1 calc R U
O1 O 0.37621(13) 0.7992(2) 0.45674(13) 0.0517(5) Uani 1 1 d . .
S1 S 0.25933(4) 0.53788(9) 0.53265(5) 0.0514(3) Uani 1 1 d . .

loop_
_atom_site_aniso_label
_atom_site_aniso_U_11
_atom_site_aniso_U_22
_atom_site_aniso_U_33
_atom_site_aniso_U_23
_atom_site_aniso_U_13
_atom_site_aniso_U_12
C1 0.0617(19) 0.0507(19) 0.074(2) 0.0076(15) 0.0062(16) 0.0116(15)
C2 0.0415(14) 0.0447(16) 0.0490(15) 0.0071(12) 0.0098(12) 0.0020(11)
C3 0.0432(15) 0.0560(18) 0.0565(17) 0.0034(14) -0.0096(13) 0.0008(13)
C4 0.0501(15) 0.0423(16) 0.0546(16) -0.0050(13) -0.0060(13) -0.0039(12)
C5 0.0353(12) 0.0371(14) 0.0467(14) 0.0055(11) 0.0101(10) 0.0003(10)
C6 0.0462(15) 0.0496(16) 0.0391(14) 0.0006(12) -0.0029(11) 0.0015(12)
C7 0.0546(16) 0.0423(16) 0.0458(15) -0.0035(12) 0.0044(12) -0.0003(12)
C8 0.0379(12) 0.0322(13) 0.0474(14) 0.0015(10) 0.0119(11) -0.0017(10)
C9 0.0446(13) 0.0269(12) 0.0442(14) 0.0019(10) 0.0136(11) -0.0006(10)
C10 0.0409(12) 0.0298(12) 0.0415(13) 0.0010(10) 0.0124(10) -0.0018(10)
C11 0.0510(15) 0.0312(13) 0.0455(14) 0.0004(10) 0.0151(12) -0.0092(11)
C12 0.0450(14) 0.0419(15) 0.0569(16) -0.0054(13) 0.0172(12) -0.0137(11)
C13 0.0387(13) 0.0418(15) 0.0512(15) -0.0041(12) 0.0076(11) -0.0074(11)
C14 0.0428(14) 0.0378(14) 0.0434(14) 0.0033(11) 0.0082(11) -0.0022(10)
C15 0.0381(12) 0.0286(12) 0.0399(13) -0.0006(9) 0.0116(10) -0.0026(9)
C16 0.0372(12) 0.0308(12) 0.0430(13) 0.0016(10) 0.0134(10) -0.0016(9)
C17 0.0348(11) 0.0330(12) 0.0370(12) 0.0037(10) 0.0080(9) -0.0015(9)
C18 0.0368(12) 0.0390(14) 0.0404(13) 0.0036(10) 0.0125(10) 0.0004(10)
C19 0.0403(13) 0.0347(14) 0.0425(14) 0.0035(10) 0.0074(11) 0.0029(10)
C20 0.0362(12) 0.0404(14) 0.0420(14) 0.0112(11) 0.0034(10) -0.0049(10)
C21 0.0386(13) 0.0534(17) 0.0480(15) 0.0111(12) 0.0174(11) -0.0012(11)
C22 0.0376(12) 0.0397(14) 0.0498(15) 0.0049(11) 0.0142(11) 0.0045(10)
C23 0.0409(16) 0.071(2) 0.084(2) 0.0120(18) 0.0008(15) -0.0096(15)
C24 0.0586(19) 0.057(2) 0.080(2) 0.0317(17) 0.0197(16) -0.0006(15)
O1 0.0522(11) 0.0436(11) 0.0563(12) 0.0179(9) 0.0104(9) 0.0031(9)
S1 0.0377(4) 0.0354(4) 0.0756(5) 0.0092(3) 0.0072(3) -0.0026(3)

loop_
_atom_type_symbol
_atom_type_description
_atom_type_scat_dispersion_real
_atom_type_scat_dispersion_imag
_atom_type_scat_source
C C 0.0033 0.0016 'International Tables Vol C Tables 4.2.6.8 and 6.1.1.4'
H H 0.0000 0.0000 'International Tables Vol C Tables 4.2.6.8 and 6.1.1.4'
O O 0.0106 0.0060 'International Tables Vol C Tables 4.2.6.8 and 6.1.1.4'
S S 0.1246 0.1234 'International Tables Vol C Tables 4.2.6.8 and 6.1.1.4'

loop_
_geom_angle_atom_site_label_1
_geom_angle_atom_site_label_2
_geom_angle_atom_site_label_3
_geom_angle
C2 C1 H1A 109.5
C2 C1 H1B 109.5
H1A C1 H1B 109.5
C2 C1 H1C 109.5
H1A C1 H1C 109.5
H1B C1 H1C 109.5
C3 C2 C7 117.5(3)
C3 C2 C1 120.8(3)
C7 C2 C1 121.7(3)
C2 C3 C4 121.9(3)
C2 C3 H3 119.0
C4 C3 H3 119.0
C5 C4 C3 119.8(3)
C5 C4 H4 120.1
C3 C4 H4 120.1
C6 C5 C4 118.8(2)
C6 C5 S1 123.53(19)
C4 C5 S1 117.6(2)
C5 C6 C7 120.9(2)
C5 C6 H6 119.6
C7 C6 H6 119.6
C6 C7 C2 121.2(3)
C6 C7 H7 119.4
C2 C7 H7 119.4
C16 C8 C9 108.9(2)
C16 C8 S1 127.3(2)
C9 C8 S1 122.47(19)
O1 C9 C10 128.1(2)
O1 C9 C8 126.7(2)
C10 C9 C8 105.15(19)
C11 C10 C15 121.2(2)
C11 C10 C9 130.7(2)
C15 C10 C9 108.1(2)
C10 C11 C12 118.3(2)
C10 C11 H11 120.8
C12 C11 H11 120.8
C13 C12 C11 121.6(2)
C13 C12 H12 119.2
C11 C12 H12 119.2
C12 C13 C14 119.3(2)
C12 C13 C23 121.1(2)
C14 C13 C23 119.6(3)
C15 C14 C13 119.3(2)
C15 C14 H14 120.3
C13 C14 H14 120.3
C14 C15 C10 120.2(2)
C14 C15 C16 131.4(2)
C10 C15 C16 108.4(2)
C8 C16 C17 128.2(2)
C8 C16 C15 109.1(2)
C17 C16 C15 122.5(2)
C18 C17 C22 118.0(2)
C18 C17 C16 119.8(2)
C22 C17 C16 122.1(2)
C19 C18 C17 120.9(2)
C19 C18 H18 119.6
C17 C18 H18 119.6
C18 C19 C20 121.2(2)
C18 C19 H19 119.4
C20 C19 H19 119.4
C21 C20 C19 117.5(2)
C21 C20 C24 121.6(3)
C19 C20 C24 120.9(3)
C22 C21 C20 121.6(2)
C22 C21 H21 119.2
C20 C21 H21 119.2
C21 C22 C17 120.7(2)
C21 C22 H22 119.7
C17 C22 H22 119.7
C13 C23 H23A 109.5
C13 C23 H23B 109.5
H23A C23 H23B 109.5
C13 C23 H23C 109.5
H23A C23 H23C 109.5
H23B C23 H23C 109.5
C20 C24 H24A 109.5
C20 C24 H24B 109.5
H24A C24 H24B 109.5
C20 C24 H24C 109.5
H24A C24 H24C 109.5
H24B C24 H24C 109.5
C8 S1 C5 103.36(12)

loop_
_geom_bond_atom_site_label_1
_geom_bond_atom_site_label_2
_geom_bond_distance
C1 C2 1.501(4)
C1 H1A 0.9600
C1 H1B 0.9600
C1 H1C 0.9600
C2 C3 1.380(4)
C2 C7 1.386(4)
C3 C4 1.388(4)
C3 H3 0.9300
C4 C5 1.383(4)
C4 H4 0.9300
C5 C6 1.379(4)
C5 S1 1.770(3)
C6 C7 1.378(4)
C6 H6 0.9300
C7 H7 0.9300
C8 C16 1.354(3)
C8 C9 1.510(3)
C8 S1 1.739(3)
C9 O1 1.204(3)
C9 C10 1.485(3)
C10 C11 1.371(3)
C10 C15 1.399(3)
C11 C12 1.387(4)
C11 H11 0.9300
C12 C13 1.381(4)
C12 H12 0.9300
C13 C14 1.409(4)
C13 C23 1.506(4)
C14 C15 1.367(3)
C14 H14 0.9300
C15 C16 1.492(3)
C16 C17 1.477(3)
C17 C18 1.386(3)
C17 C22 1.394(3)
C18 C19 1.383(3)
C18 H18 0.9300
C19 C20 1.390(4)
C19 H19 0.9300
C20 C21 1.386(4)
C20 C24 1.499(4)
C21 C22 1.377(4)
C21 H21 0.9300
C22 H22 0.9300
C23 H23A 0.9600
C23 H23B 0.9600
C23 H23C 0.9600
C24 H24A 0.9600
C24 H24B 0.9600
C24 H24C 0.9600
